data_1551894
loop_
_publ_author_name
'Ma, Zihan'
'Lander, Laura'
'Nishimura, Shin-ichi'
'Fukakusa, Chihoko'
'Yamada, Teppei'
'Okubo, Masashi'
'Yamada, Atsuo'

_publ_section_title
;
 Synthesis, crystal structure and possible proton conduction of
 Fe(H2PO4)2F
;
_journal_name_full 'Solid State Ionics'
_journal_page_first 134
_journal_paper_doi 10.1016/j.ssi.2019.05.019
_journal_volume 338
_journal_year 2019
_chemical_formula_moiety '0.25(F4 Fe4 H16 O32 P8)'
_chemical_formula_sum 'F Fe H4 O8 P2'
_chemical_formula_weight 268.82
_space_group_crystal_system tetragonal
_space_group_IT_number 140
_space_group_name_Hall '-I 4 2c'
_space_group_name_H-M_alt 'I 4/m c m'
_atom_sites_solution_hydrogens difmap
_atom_sites_solution_primary dual
_audit_contact_author_name 'Shinichi Nishimura '
_audit_creation_date 2018-07-04
_audit_creation_method
;
Olex2 1.2
(compiled 2018.05.29 svn.r3510 for OlexSys, GUI svn.r5506)
;
_cell_angle_alpha 90
_cell_angle_beta 90
_cell_angle_gamma 90
_cell_formula_units_Z 4
_cell_length_a 9.01870(10)
_cell_length_b 9.01870(10)
_cell_length_c 7.8058(2)
_cell_measurement_reflns_used 4144
_cell_measurement_temperature 295
_cell_measurement_theta_max 32.4680
_cell_measurement_theta_min 3.1850
_cell_volume 634.900(19)
_computing_cell_refinement 'CrysAlisPro 1.171.39.46 (Rigaku OD, 2018)'
_computing_data_collection 'CrystalClear-SM Expert 2.0 r3 (Rigaku, 2009)'
_computing_data_reduction 'CrysAlisPro 1.171.39.46 (Rigaku OD, 2018)'
_computing_molecular_graphics 'Olex2 (Dolomanov et al., 2009)'
_computing_publication_material 'Olex2 (Dolomanov et al., 2009)'
_computing_structure_refinement 'ShelXL (Sheldrick, 2015)'
_computing_structure_solution 'ShelXT (Sheldrick, 2015)'
_diffrn_ambient_temperature 295
_diffrn_detector CCD
_diffrn_detector_area_resol_mean 28.5714
_diffrn_detector_type 'Rigaku Saturn724+'
_diffrn_measured_fraction_theta_full 1.000
_diffrn_measured_fraction_theta_max 1.000
_diffrn_measurement_device 'AFC12 (Right): 1/4 circle'
_diffrn_measurement_device_type 'Rigaku Saturn724+ (2x2 bin mode)'
_diffrn_measurement_method 'profile data from \w-scans'
_diffrn_measurement_specimen_support 'Mitegen Dual Thickness McroMounts 100um'
_diffrn_radiation_collimation 0.3
_diffrn_radiation_monochromator Confocal
_diffrn_radiation_probe x-ray
_diffrn_radiation_type MoK\a
_diffrn_radiation_wavelength 0.71073
_diffrn_reflns_av_R_equivalents 0.0285
_diffrn_reflns_av_unetI/netI 0.0073
_diffrn_reflns_Laue_measured_fraction_full 1.000
_diffrn_reflns_Laue_measured_fraction_max 1.000
_diffrn_reflns_limit_h_max 12
_diffrn_reflns_limit_h_min -12
_diffrn_reflns_limit_k_max 12
_diffrn_reflns_limit_k_min -12
_diffrn_reflns_limit_l_max 11
_diffrn_reflns_limit_l_min -11
_diffrn_reflns_number 4638
_diffrn_reflns_point_group_measured_fraction_full 1.000
_diffrn_reflns_point_group_measured_fraction_max 1.000
_diffrn_reflns_theta_full 27.500
_diffrn_reflns_theta_max 30.457
_diffrn_reflns_theta_min 3.194
_diffrn_source 'Rotating Anode'
_diffrn_source_current 24.0
_diffrn_source_power 1.2
_diffrn_source_target Mo
_diffrn_source_type 'Rotating Anode'
_diffrn_source_voltage 50.0
_exptl_absorpt_coefficient_mu 2.913
_exptl_absorpt_correction_T_max 1.0
_exptl_absorpt_correction_T_min 0.63290
_exptl_absorpt_correction_type multi-scan
_exptl_absorpt_process_details
;
_computing_data_collection     'CrysAlisPro 1.171.39.46 (Rigaku OD, 2018)'
_computing_cell_refinement     'CrysAlisPro 1.171.39.46 (Rigaku OD, 2018)'
_computing_data_reduction      'CrysAlisPro 1.171.39.46 (Rigaku OD, 2018)'
;
_exptl_crystal_colour 'clear light pink'
_exptl_crystal_colour_lustre clear
_exptl_crystal_colour_modifier light
_exptl_crystal_colour_primary pink
_exptl_crystal_density_diffrn 2.812
_exptl_crystal_description block
_exptl_crystal_F_000 532
_exptl_crystal_size_max 0.15
_exptl_crystal_size_mid 0.1
_exptl_crystal_size_min 0.1
_refine_diff_density_max 0.609
_refine_diff_density_min -0.585
_refine_diff_density_rms 0.122
_refine_ls_extinction_coef .
_refine_ls_extinction_method none
_refine_ls_goodness_of_fit_ref 1.296
_refine_ls_hydrogen_treatment refall
_refine_ls_matrix_type full
_refine_ls_number_parameters 25
_refine_ls_number_reflns 283
_refine_ls_number_restraints 2
_refine_ls_restrained_S_all 1.395
_refine_ls_R_factor_all 0.0230
_refine_ls_R_factor_gt 0.0230
_refine_ls_shift/su_max 0.000
_refine_ls_shift/su_mean 0.000
_refine_ls_structure_factor_coef Fsqd
_refine_ls_weighting_details 'w=1/[\s^2^(Fo^2^)+(0.0393P)^2^+0.8963P] where P=(Fo^2^+2Fc^2^)/3'
_refine_ls_weighting_scheme calc
_refine_ls_wR_factor_gt 0.0696
_refine_ls_wR_factor_ref 0.0696
_reflns_Friedel_coverage 0.000
_reflns_Friedel_fraction_full .
_reflns_Friedel_fraction_max .
_reflns_number_gt 283
_reflns_number_total 283
_reflns_threshold_expression 'I > 2\s(I)'
_cod_data_source_file FeHPOF_20180611_01_298K_.cif
_cod_data_source_block fehpof_20180611_01_298k_
_cod_original_cell_volume 634.90(2)
_cod_database_code 1551894
_shelx_shelxl_version_number 2017/1
_shelx_space_group_comment
;
The symmetry employed for this shelxl refinement is uniquely defined
by the following loop, which should always be used as a source of
symmetry information in preference to the above space-group names.
They are only intended as comments.
;
_olex2_refinement_description
;
1. Restrained distances
 O2-H2_$1
 0.98 with sigma of 0.02
 H2_$1-P1
 1.9 with sigma of 0.04
2. Others
 Fixed Sof: H2(0.5)
;

loop_
_space_group_symop_operation_xyz
'x, y, z'
'-x, -y, z'
'-y, x, z'
'y, -x, z'
'-x, y, -z+1/2'
'x, -y, -z+1/2'
'y, x, -z+1/2'
'-y, -x, -z+1/2'
'x+1/2, y+1/2, z+1/2'
'-x+1/2, -y+1/2, z+1/2'
'-y+1/2, x+1/2, z+1/2'
'y+1/2, -x+1/2, z+1/2'
'-x+1/2, y+1/2, -z+1'
'x+1/2, -y+1/2, -z+1'
'y+1/2, x+1/2, -z+1'
'-y+1/2, -x+1/2, -z+1'
'-x, -y, -z'
'x, y, -z'
'y, -x, -z'
'-y, x, -z'
'x, -y, z-1/2'
'-x, y, z-1/2'
'-y, -x, z-1/2'
'y, x, z-1/2'
'-x+1/2, -y+1/2, -z+1/2'
'x+1/2, y+1/2, -z+1/2'
'y+1/2, -x+1/2, -z+1/2'
'-y+1/2, x+1/2, -z+1/2'
'x+1/2, -y+1/2, z'
'-x+1/2, y+1/2, z'
'-y+1/2, -x+1/2, z'
'y+1/2, x+1/2, z'

loop_
_atom_site_label
_atom_site_type_symbol
_atom_site_fract_x
_atom_site_fract_y
_atom_site_fract_z
_atom_site_U_iso_or_equiv
_atom_site_adp_type
_atom_site_occupancy
_atom_site_site_symmetry_order
_atom_site_calc_flag
_atom_site_refinement_flags_posn
_atom_site_refinement_flags_adp
_atom_site_refinement_flags_occupancy
_atom_site_disorder_assembly
_atom_site_disorder_group
Fe1 Fe 0.500000 0.500000 0.500000 0.0098(2) Uani 1 8 d S T P . .
P1 P 0.79169(6) 0.70831(6) 0.500000 0.0135(2) Uani 1 4 d DS T P . .
F1 F 0.500000 0.500000 0.750000 0.0241(7) Uani 1 8 d S T P . .
O1 O 0.6304(2) 0.67362(19) 0.500000 0.0200(4) Uani 1 2 d S T P . .
O2 O 0.86562(16) 0.63438(16) 0.6574(3) 0.0266(4) Uani 1 2 d DS T P . .
H2 H 0.809(5) 0.575(5) 0.718(6) 0.07(2) Uiso 0.5 1 d D . . . .

loop_
_atom_site_aniso_label
_atom_site_aniso_U_11
_atom_site_aniso_U_22
_atom_site_aniso_U_33
_atom_site_aniso_U_23
_atom_site_aniso_U_13
_atom_site_aniso_U_12
Fe1 0.0112(2) 0.0112(2) 0.0070(3) 0.000 0.000 0.000
P1 0.0136(3) 0.0136(3) 0.0131(4) 0.000 0.000 -0.0019(2)
F1 0.0330(10) 0.0330(10) 0.0063(11) 0.000 0.000 0.000
O1 0.0147(6) 0.0159(7) 0.0295(9) 0.000 0.000 -0.0040(5)
O2 0.0271(5) 0.0271(5) 0.0257(8) 0.0105(5) -0.0105(5) -0.0030(7)

loop_
_atom_type_symbol
_atom_type_description
_atom_type_scat_dispersion_real
_atom_type_scat_dispersion_imag
_atom_type_scat_source
F F 0.0171 0.0103 'International Tables Vol C Tables 4.2.6.8 and 6.1.1.4'
Fe Fe 0.3463 0.8444 'International Tables Vol C Tables 4.2.6.8 and 6.1.1.4'
H H 0.0000 0.0000 'International Tables Vol C Tables 4.2.6.8 and 6.1.1.4'
O O 0.0106 0.0060 'International Tables Vol C Tables 4.2.6.8 and 6.1.1.4'
P P 0.1023 0.0942 'International Tables Vol C Tables 4.2.6.8 and 6.1.1.4'

loop_
_geom_angle_atom_site_label_1
_geom_angle_atom_site_label_2
_geom_angle_atom_site_label_3
_geom_angle
_geom_angle_site_symmetry_1
_geom_angle_site_symmetry_3
_geom_angle_publ_flag
F1 Fe1 F1 180.0 17_666 . n
F1 Fe1 O1 90.0 . 17_666 n
F1 Fe1 O1 90.0 17_666 17_666 n
F1 Fe1 O1 90.0 . 3_655 n
F1 Fe1 O1 90.0 17_666 . n
F1 Fe1 O1 90.0 17_666 19_566 n
F1 Fe1 O1 90.0 . . n
F1 Fe1 O1 90.0 . 19_566 n
F1 Fe1 O1 90.0 17_666 3_655 n
O1 Fe1 O1 180.0 19_566 3_655 n
O1 Fe1 O1 90.001(1) 3_655 . n
O1 Fe1 O1 89.999(1) 19_566 . n
O1 Fe1 O1 180.0 17_666 . n
O1 Fe1 O1 90.0 17_666 19_566 n
O1 Fe1 O1 90.0 17_666 3_655 n
O1 P1 O1 114.28(14) . 31_665 n
O1 P1 O2 109.29(5) 31_665 18_556 n
O1 P1 O2 109.29(5) . 18_556 n
O1 P1 O2 109.29(5) . . n
O1 P1 O2 109.29(5) 31_665 . n
O2 P1 O2 104.98(18) . 18_556 n
Fe1 F1 Fe1 180.0 5_656 . n
P1 O1 Fe1 139.05(12) . . n
P1 O2 H2 116(3) . 31_665 n
P1 O2 H2 116(3) . . n
H2 O2 H2 115(7) . 31_665 n

loop_
_geom_bond_atom_site_label_1
_geom_bond_atom_site_label_2
_geom_bond_distance
_geom_bond_site_symmetry_2
_geom_bond_publ_flag
Fe1 F1 1.95145(5) 17_666 y
Fe1 F1 1.95145(5) . y
Fe1 O1 1.9584(17) 3_655 y
Fe1 O1 1.9584(17) 19_566 y
Fe1 O1 1.9584(17) 17_666 y
Fe1 O1 1.9584(17) . y
P1 O1 1.4877(18) . y
P1 O1 1.4878(18) 31_665 y
P1 O2 1.5485(19) 18_556 y
P1 O2 1.5485(19) . y
O2 H2 0.879(19) . y
O2 H2 0.879(19) 31_665 y
